data_4075664
loop_
_publ_author_name
'Boubekeur, Le\"ila'
'Ricard, Louis'
'M\'ezailles, Nicolas'
'Le Floch, Pascal'

_publ_section_title
;
 Synthesis of New Mixed Phosphine\sim Iminophosphorane Bidentate Ligands
 and Their Coordination to Group 10 Metal Centers
;
_journal_issue 6
_journal_name_full Organometallics
_journal_page_first 1065
_journal_paper_doi 10.1021/om0490684
_journal_volume 24
_journal_year 2005
_chemical_formula_sum 'C31 H27 Cl2 N P2 Pd'
_chemical_formula_weight 652.78
_chemical_name_systematic
; 
 ? 
;
_space_group_IT_number 14
_symmetry_cell_setting monoclinic
_symmetry_space_group_name_Hall '-P 2ybc'
_symmetry_space_group_name_H-M 'P 1 21/c 1'
_atom_sites_solution_hydrogens geom
_atom_sites_solution_primary direct
_atom_sites_solution_secondary difmap
_audit_creation_method SHELXL-97
_cell_angle_alpha 90.00
_cell_angle_beta 105.1700(10)
_cell_angle_gamma 90.00
_cell_formula_units_Z 4
_cell_length_a 11.3600(10)
_cell_length_b 14.8220(10)
_cell_length_c 17.0950(10)
_cell_measurement_reflns_used 251
_cell_measurement_temperature 150.0(1)
_cell_measurement_theta_max 20.0
_cell_measurement_theta_min 3.0
_cell_volume 2778.1(3)
_computing_structure_refinement 'SHELXL-97 (Sheldrick, 1997)'
_computing_structure_solution 'SHELXS-97 (Sheldrick, 1990)'
_diffrn_ambient_temperature 150.0(1)
_diffrn_measured_fraction_theta_full 0.995
_diffrn_measured_fraction_theta_max 0.995
_diffrn_measurement_device_type KappaCCD
_diffrn_measurement_method 'phi and omega scans'
_diffrn_radiation_monochromator graphite
_diffrn_radiation_source 'fine-focus sealed tube'
_diffrn_radiation_type MoK\a
_diffrn_radiation_wavelength 0.71069
_diffrn_reflns_av_R_equivalents 0.0224
_diffrn_reflns_av_sigmaI/netI 0.0487
_diffrn_reflns_limit_h_max 15
_diffrn_reflns_limit_h_min -15
_diffrn_reflns_limit_k_max 20
_diffrn_reflns_limit_k_min -19
_diffrn_reflns_limit_l_max 24
_diffrn_reflns_limit_l_min -24
_diffrn_reflns_number 14300
_diffrn_reflns_theta_full 29.99
_diffrn_reflns_theta_max 29.99
_diffrn_reflns_theta_min 2.83
_exptl_absorpt_coefficient_mu 0.998
_exptl_absorpt_correction_T_max 0.8730
_exptl_absorpt_correction_T_min 0.8104
_exptl_absorpt_correction_type multi-scan
_exptl_crystal_colour orange
_exptl_crystal_density_diffrn 1.561
_exptl_crystal_density_method 'not measured'
_exptl_crystal_description needle
_exptl_crystal_F_000 1320
_exptl_crystal_size_max 0.22
_exptl_crystal_size_mid 0.16
_exptl_crystal_size_min 0.14
_refine_diff_density_max 1.096
_refine_diff_density_min -1.123
_refine_diff_density_rms 0.092
_refine_ls_extinction_method none
_refine_ls_goodness_of_fit_ref 1.019
_refine_ls_hydrogen_treatment mixed
_refine_ls_matrix_type full
_refine_ls_number_parameters 334
_refine_ls_number_reflns 8054
_refine_ls_number_restraints 0
_refine_ls_restrained_S_all 1.019
_refine_ls_R_factor_all 0.0489
_refine_ls_R_factor_gt 0.0341
_refine_ls_shift/su_max 0.001
_refine_ls_shift/su_mean 0.000
_refine_ls_structure_factor_coef Fsqd
_refine_ls_weighting_details 'calc w=1/[\s^2^(Fo^2^)+(0.0484P)^2^+0.0000P] where P=(Fo^2^+2Fc^2^)/3'
_refine_ls_weighting_scheme calc
_refine_ls_wR_factor_gt 0.0883
_refine_ls_wR_factor_ref 0.0939
_reflns_number_gt 6288
_reflns_number_total 8054
_reflns_threshold_expression >2sigma(I)
_cod_data_source_file om0490684si20041129_110219.cif
_cod_data_source_block pdcl2iminopph
_cod_depositor_comments
;
The following automatic conversions were performed:

'_symmetry_cell_setting' value 'Monoclinic' changed to 'monoclinic'
according to /home/saulius/struct/CIF-dictionaries/cif_core.dic
dictionary named 'cif_core.dic' version 2.4.1 from 2010-06-29.

Automatic conversion script
Id: cif_fix_values 1715 2011-07-08 13:25:40Z adriana 
;
_cod_original_sg_symbol_H-M 'P21/c     '
_cod_database_code 4075664

loop_
_symmetry_equiv_pos_as_xyz
'x, y, z'
'-x, y+1/2, -z+1/2'
'-x, -y, -z'
'x, -y-1/2, z-1/2'

loop_
_atom_site_label
_atom_site_type_symbol
_atom_site_fract_x
_atom_site_fract_y
_atom_site_fract_z
_atom_site_U_iso_or_equiv
_atom_site_adp_type
_atom_site_occupancy
_atom_site_symmetry_multiplicity
_atom_site_calc_flag
_atom_site_refinement_flags
Pd1 Pd 0.124926(14) 0.306220(10) 0.244992(9) 0.01709(6) Uani 1 1 d .
Cl1 Cl -0.07552(5) 0.30419(3) 0.16982(3) 0.02502(12) Uani 1 1 d .
Cl2 Cl 0.19547(5) 0.29188(3) 0.12700(3) 0.02124(11) Uani 1 1 d .
P1 P 0.05536(5) 0.30611(3) 0.35445(3) 0.01695(12) Uani 1 1 d .
P2 P 0.31885(5) 0.27556(4) 0.41045(3) 0.01879(12) Uani 1 1 d .
N1 N 0.30108(16) 0.31443(11) 0.31958(11) 0.0201(4) Uani 1 1 d .
C1 C -0.04214(19) 0.39909(13) 0.36636(12) 0.0202(4) Uani 1 1 d .
C2 C 0.0025(2) 0.48735(14) 0.36715(14) 0.0275(5) Uani 1 1 d .
H2 H 0.0837 0.4970 0.3638 0.033 Uiso 1 1 calc R
C3 C -0.0702(2) 0.56036(15) 0.37277(14) 0.0315(5) Uani 1 1 d .
H3 H -0.0393 0.6200 0.3734 0.038 Uiso 1 1 calc R
C4 C -0.1885(2) 0.54599(16) 0.37748(14) 0.0324(5) Uani 1 1 d .
H4 H -0.2392 0.5961 0.3806 0.039 Uiso 1 1 calc R
C5 C -0.2334(2) 0.45995(16) 0.37770(15) 0.0329(5) Uani 1 1 d .
H5 H -0.3143 0.4509 0.3820 0.040 Uiso 1 1 calc R
C6 C -0.1606(2) 0.38573(15) 0.37166(14) 0.0267(5) Uani 1 1 d .
H6 H -0.1921 0.3263 0.3712 0.032 Uiso 1 1 calc R
C7 C -0.0172(2) 0.20237(13) 0.37177(13) 0.0200(4) Uani 1 1 d .
C8 C -0.0365(2) 0.18516(14) 0.44824(14) 0.0248(5) Uani 1 1 d .
H8 H -0.0157 0.2295 0.4897 0.030 Uiso 1 1 calc R
C9 C -0.0858(2) 0.10372(15) 0.46325(15) 0.0305(5) Uani 1 1 d .
H9 H -0.0983 0.0922 0.5151 0.037 Uiso 1 1 calc R
C10 C -0.1170(2) 0.03892(15) 0.40308(15) 0.0327(6) Uani 1 1 d .
H10 H -0.1505 -0.0170 0.4138 0.039 Uiso 1 1 calc R
C11 C -0.0994(2) 0.05557(15) 0.32738(15) 0.0337(6) Uani 1 1 d .
H11 H -0.1216 0.0112 0.2860 0.040 Uiso 1 1 calc R
C12 C -0.0493(2) 0.13731(14) 0.31156(14) 0.0273(5) Uani 1 1 d .
H12 H -0.0370 0.1484 0.2595 0.033 Uiso 1 1 calc R
C13 C 0.19004(19) 0.31924(13) 0.44127(13) 0.0200(4) Uani 1 1 d .
H13A H 0.2029 0.3837 0.4564 0.024 Uiso 1 1 calc R
H13B H 0.1787 0.2853 0.4887 0.024 Uiso 1 1 calc R
C14 C 0.31467(19) 0.15441(14) 0.41952(13) 0.0210(4) Uani 1 1 d .
C15 C 0.2615(2) 0.10331(14) 0.35122(14) 0.0248(5) Uani 1 1 d .
H15 H 0.2333 0.1318 0.2999 0.030 Uiso 1 1 calc R
C16 C 0.2498(2) 0.01120(15) 0.35798(14) 0.0287(5) Uani 1 1 d .
H16 H 0.2113 -0.0235 0.3116 0.034 Uiso 1 1 calc R
C17 C 0.2940(2) -0.03061(14) 0.43191(15) 0.0291(5) Uani 1 1 d .
H17 H 0.2878 -0.0942 0.4362 0.035 Uiso 1 1 calc R
C18 C 0.3472(2) 0.02003(15) 0.49983(14) 0.0290(5) Uani 1 1 d .
H18 H 0.3771 -0.0091 0.5506 0.035 Uiso 1 1 calc R
C19 C 0.3574(2) 0.11305(14) 0.49466(14) 0.0252(5) Uani 1 1 d .
H19 H 0.3930 0.1478 0.5416 0.030 Uiso 1 1 calc R
C20 C 0.4582(2) 0.31294(13) 0.47952(13) 0.0228(5) Uani 1 1 d .
C21 C 0.5679(2) 0.26748(16) 0.48251(15) 0.0302(5) Uani 1 1 d .
H21 H 0.5677 0.2158 0.4496 0.036 Uiso 1 1 calc R
C22 C 0.6759(2) 0.29796(16) 0.53327(17) 0.0369(6) Uani 1 1 d .
H22 H 0.7502 0.2681 0.5340 0.044 Uiso 1 1 calc R
C23 C 0.6766(2) 0.37103(19) 0.58261(17) 0.0435(7) Uani 1 1 d .
H23 H 0.7511 0.3906 0.6184 0.052 Uiso 1 1 calc R
C24 C 0.5702(3) 0.41602(18) 0.58056(16) 0.0437(7) Uani 1 1 d .
H24 H 0.5715 0.4669 0.6146 0.052 Uiso 1 1 calc R
C25 C 0.4609(2) 0.38775(15) 0.52924(14) 0.0328(6) Uani 1 1 d .
H25 H 0.3877 0.4194 0.5279 0.039 Uiso 1 1 calc R
C26 C 0.4016(2) 0.31584(15) 0.28443(13) 0.0235(5) Uani 1 1 d .
C27 C 0.4726(2) 0.24097(17) 0.28063(15) 0.0328(5) Uani 1 1 d .
H27 H 0.4547 0.1852 0.3023 0.039 Uiso 1 1 calc R
C28 C 0.5700(2) 0.2461(2) 0.24555(16) 0.0399(6) Uani 1 1 d .
H28 H 0.6190 0.1944 0.2445 0.048 Uiso 1 1 calc R
C29 C 0.5951(2) 0.3257(2) 0.21257(17) 0.0412(6) Uani 1 1 d .
H29 H 0.6615 0.3291 0.1885 0.049 Uiso 1 1 calc R
C30 C 0.5242(2) 0.40093(18) 0.21417(15) 0.0374(6) Uani 1 1 d .
H30 H 0.5411 0.4558 0.1904 0.045 Uiso 1 1 calc R
C31 C 0.4283(2) 0.39677(16) 0.25033(13) 0.0286(5) Uani 1 1 d .
H31 H 0.3805 0.4490 0.2520 0.034 Uiso 1 1 calc R

loop_
_atom_site_aniso_label
_atom_site_aniso_U_11
_atom_site_aniso_U_22
_atom_site_aniso_U_33
_atom_site_aniso_U_23
_atom_site_aniso_U_13
_atom_site_aniso_U_12
Pd1 0.01789(10) 0.01804(9) 0.01521(9) 0.00064(5) 0.00412(7) 0.00010(6)
Cl1 0.0187(3) 0.0323(3) 0.0212(3) 0.0018(2) 0.0002(2) 0.0010(2)
Cl2 0.0235(3) 0.0271(3) 0.0138(2) -0.00200(18) 0.0061(2) -0.0022(2)
P1 0.0169(3) 0.0176(2) 0.0164(3) -0.00012(18) 0.0045(2) 0.00008(19)
P2 0.0184(3) 0.0205(3) 0.0172(3) -0.0004(2) 0.0040(2) -0.0001(2)
N1 0.0175(9) 0.0260(9) 0.0168(9) 0.0012(7) 0.0042(7) -0.0012(7)
C1 0.0219(11) 0.0202(10) 0.0183(10) 0.0012(8) 0.0050(8) 0.0029(8)
C2 0.0276(12) 0.0234(11) 0.0342(13) 0.0025(9) 0.0127(10) -0.0009(9)
C3 0.0423(15) 0.0196(10) 0.0355(13) 0.0004(9) 0.0155(11) 0.0010(10)
C4 0.0377(14) 0.0322(13) 0.0285(12) -0.0023(10) 0.0107(11) 0.0133(11)
C5 0.0253(12) 0.0337(13) 0.0415(14) -0.0025(11) 0.0121(11) 0.0046(10)
C6 0.0228(12) 0.0253(11) 0.0326(13) -0.0020(9) 0.0085(10) 0.0000(9)
C7 0.0185(11) 0.0200(10) 0.0219(11) 0.0009(8) 0.0060(9) -0.0001(8)
C8 0.0267(12) 0.0258(11) 0.0218(11) 0.0003(8) 0.0064(10) -0.0013(9)
C9 0.0318(13) 0.0314(12) 0.0310(13) 0.0046(10) 0.0126(10) -0.0042(10)
C10 0.0370(14) 0.0231(11) 0.0401(14) 0.0024(10) 0.0139(12) -0.0072(10)
C11 0.0419(15) 0.0246(11) 0.0368(14) -0.0054(10) 0.0141(12) -0.0074(11)
C12 0.0342(13) 0.0239(11) 0.0259(12) -0.0010(9) 0.0118(10) -0.0007(10)
C13 0.0209(11) 0.0199(10) 0.0193(11) -0.0020(8) 0.0054(9) 0.0005(8)
C14 0.0180(10) 0.0221(10) 0.0236(11) -0.0002(8) 0.0067(9) 0.0001(8)
C15 0.0240(12) 0.0239(11) 0.0250(11) -0.0004(9) 0.0039(9) 0.0037(9)
C16 0.0268(12) 0.0248(11) 0.0334(13) -0.0077(9) 0.0059(10) -0.0014(9)
C17 0.0297(13) 0.0202(11) 0.0413(14) 0.0003(9) 0.0162(11) -0.0004(9)
C18 0.0310(13) 0.0269(11) 0.0306(13) 0.0076(9) 0.0106(10) 0.0017(10)
C19 0.0250(12) 0.0252(11) 0.0270(12) 0.0000(9) 0.0096(9) 0.0005(9)
C20 0.0216(11) 0.0250(11) 0.0202(11) 0.0041(8) 0.0026(9) -0.0030(9)
C21 0.0242(12) 0.0317(12) 0.0324(13) 0.0040(10) 0.0035(10) 0.0007(10)
C22 0.0232(13) 0.0422(15) 0.0395(15) 0.0118(11) -0.0020(11) -0.0035(11)
C23 0.0300(14) 0.0513(17) 0.0394(15) 0.0134(13) -0.0082(12) -0.0169(13)
C24 0.0442(17) 0.0414(15) 0.0378(15) -0.0088(12) -0.0030(13) -0.0114(13)
C25 0.0320(14) 0.0315(12) 0.0316(13) -0.0054(10) 0.0024(11) -0.0019(10)
C26 0.0186(11) 0.0366(12) 0.0139(10) -0.0026(9) 0.0017(8) -0.0033(9)
C27 0.0305(14) 0.0391(14) 0.0319(13) 0.0028(11) 0.0140(11) 0.0035(11)
C28 0.0286(14) 0.0566(17) 0.0379(15) -0.0039(13) 0.0147(12) 0.0060(12)
C29 0.0276(14) 0.0651(18) 0.0355(15) -0.0057(13) 0.0164(12) -0.0086(13)
C30 0.0317(14) 0.0520(16) 0.0306(13) -0.0012(11) 0.0117(11) -0.0157(12)
C31 0.0252(12) 0.0371(13) 0.0242(12) -0.0011(9) 0.0076(10) -0.0063(10)

loop_
_atom_type_symbol
_atom_type_description
_atom_type_scat_dispersion_real
_atom_type_scat_dispersion_imag
_atom_type_scat_source
C C 0.0033 0.0016 'International Tables Vol C Tables 4.2.6.8 and 6.1.1.4'
H H 0.0000 0.0000 'International Tables Vol C Tables 4.2.6.8 and 6.1.1.4'
N N 0.0061 0.0033 'International Tables Vol C Tables 4.2.6.8 and 6.1.1.4'
P P 0.1023 0.0942 'International Tables Vol C Tables 4.2.6.8 and 6.1.1.4'
Cl Cl 0.1484 0.1585 'International Tables Vol C Tables 4.2.6.8 and 6.1.1.4'
Pd Pd -0.9988 1.0072 'International Tables Vol C Tables 4.2.6.8 and 6.1.1.4'

loop_
_geom_angle_atom_site_label_1
_geom_angle_atom_site_label_2
_geom_angle_atom_site_label_3
_geom_angle
N1 Pd1 P1 88.90(5)
N1 Pd1 Cl1 175.35(5)
P1 Pd1 Cl1 87.25(2)
N1 Pd1 Cl2 92.39(5)
P1 Pd1 Cl2 174.711(19)
Cl1 Pd1 Cl2 91.67(2)
C7 P1 C1 108.08(10)
C7 P1 C13 106.05(10)
C1 P1 C13 103.43(9)
C7 P1 Pd1 114.75(7)
C1 P1 Pd1 117.27(7)
C13 P1 Pd1 106.03(7)
N1 P2 C20 112.84(10)
N1 P2 C13 104.24(10)
C20 P2 C13 109.90(10)
N1 P2 C14 115.92(9)
C20 P2 C14 106.79(10)
C13 P2 C14 106.92(10)
C26 N1 P2 119.88(15)
C26 N1 Pd1 119.50(14)
P2 N1 Pd1 115.25(10)
C6 C1 C2 119.19(19)
C6 C1 P1 122.06(16)
C2 C1 P1 118.70(16)
C3 C2 C1 120.7(2)
C2 C3 C4 119.5(2)
C5 C4 C3 120.7(2)
C4 C5 C6 120.2(2)
C1 C6 C5 119.7(2)
C12 C7 C8 119.32(19)
C12 C7 P1 120.83(17)
C8 C7 P1 119.78(16)
C9 C8 C7 120.1(2)
C8 C9 C10 120.4(2)
C11 C10 C9 120.0(2)
C10 C11 C12 120.2(2)
C7 C12 C11 120.1(2)
P2 C13 P1 107.07(11)
C15 C14 C19 120.37(19)
C15 C14 P2 119.04(16)
C19 C14 P2 120.48(16)
C16 C15 C14 119.9(2)
C17 C16 C15 120.1(2)
C16 C17 C18 120.0(2)
C17 C18 C19 120.7(2)
C18 C19 C14 118.8(2)
C25 C20 C21 118.8(2)
C25 C20 P2 121.47(18)
C21 C20 P2 119.75(17)
C22 C21 C20 120.0(2)
C23 C22 C21 120.4(3)
C22 C23 C24 120.3(2)
C23 C24 C25 120.4(2)
C24 C25 C20 120.1(2)
C27 C26 C31 118.3(2)
C27 C26 N1 123.4(2)
C31 C26 N1 118.3(2)
C26 C27 C28 121.1(2)
C29 C28 C27 120.0(3)
C28 C29 C30 120.1(2)
C29 C30 C31 120.2(2)
C30 C31 C26 120.3(2)

loop_
_geom_bond_atom_site_label_1
_geom_bond_atom_site_label_2
_geom_bond_distance
Pd1 N1 2.0760(18)
Pd1 P1 2.2135(6)
Pd1 Cl1 2.3035(6)
Pd1 Cl2 2.3668(5)
P1 C7 1.805(2)
P1 C1 1.813(2)
P1 C13 1.842(2)
P2 N1 1.6192(18)
P2 C20 1.797(2)
P2 C13 1.800(2)
P2 C14 1.804(2)
N1 C26 1.422(3)
C1 C6 1.387(3)
C1 C2 1.402(3)
C2 C3 1.380(3)
C3 C4 1.383(3)
C4 C5 1.374(3)
C5 C6 1.396(3)
C7 C12 1.388(3)
C7 C8 1.404(3)
C8 C9 1.383(3)
C9 C10 1.384(3)
C10 C11 1.382(3)
C11 C12 1.395(3)
C14 C15 1.390(3)
C14 C19 1.391(3)
C15 C16 1.380(3)
C16 C17 1.379(3)
C17 C18 1.382(3)
C18 C19 1.388(3)
C20 C25 1.392(3)
C20 C21 1.406(3)
C21 C22 1.381(3)
C22 C23 1.371(4)
C23 C24 1.373(4)
C24 C25 1.384(3)
C26 C27 1.384(3)
C26 C31 1.401(3)
C27 C28 1.391(3)
C28 C29 1.369(4)
C29 C30 1.381(4)
C30 C31 1.387(3)
